data_4028156
loop_
_publ_author_name
'Sandeep N. Raikar'
'Helena C. Malinakova'

_publ_section_title
;
 Divergent Reaction Pathways of Homologous and Isosteric Propargyl Amides
 in Sequential Ru/Pd-Catalyzed Annulations for the Synthesis of
 Heterocycles
;
_journal_name_full 'Journal of Organic Chemistry'
_journal_page_first 3832
_journal_page_last 3846
_journal_paper_doi 10.1021/jo400246d
_journal_volume 78
_journal_year 2013
_chemical_formula_sum 'C28 H25 N O3'
_chemical_formula_weight 423.49
_chemical_name_systematic
; 
 ? 
;
_space_group_IT_number 14
_symmetry_cell_setting monoclinic
_symmetry_space_group_name_Hall '-P 2yn'
_symmetry_space_group_name_H-M 'P 1 21/n 1'
_atom_sites_solution_hydrogens difmap
_atom_sites_solution_primary direct
_atom_sites_solution_secondary difmap
_audit_creation_method SHELXTL
_cell_angle_alpha 90.00
_cell_angle_beta 101.0310(10)
_cell_angle_gamma 90.00
_cell_formula_units_Z 4
_cell_length_a 12.5171(3)
_cell_length_b 9.7324(2)
_cell_length_c 17.7685(4)
_cell_measurement_reflns_used 9870
_cell_measurement_temperature 100(2)
_cell_measurement_theta_max 68.73
_cell_measurement_theta_min 3.99
_cell_volume 2124.59(8)
_computing_cell_refinement 'Bruker SAINT'
_computing_data_collection 'Bruker APEX2'
_computing_data_reduction 'Bruker SAINT'
_computing_molecular_graphics 'Bruker SHELXTL'
_computing_publication_material 'Bruker SHELXTL'
_computing_structure_refinement 'Bruker SHELXTL'
_computing_structure_solution 'Bruker SHELXTL'
_diffrn_ambient_temperature 100(2)
_diffrn_measured_fraction_theta_full 0.997
_diffrn_measured_fraction_theta_max 0.973
_diffrn_measurement_device_type 'Bruker APEX-II CCD'
_diffrn_measurement_method '\f and \w scans'
_diffrn_radiation_monochromator 'Helios multilayer optics'
_diffrn_radiation_source 'Bruker MicroStar microfocus rotating anode'
_diffrn_radiation_type CuK\a
_diffrn_radiation_wavelength 1.54178
_diffrn_reflns_av_R_equivalents 0.0172
_diffrn_reflns_av_sigmaI/netI 0.0134
_diffrn_reflns_limit_h_max 13
_diffrn_reflns_limit_h_min -14
_diffrn_reflns_limit_k_max 11
_diffrn_reflns_limit_k_min -11
_diffrn_reflns_limit_l_max 21
_diffrn_reflns_limit_l_min -20
_diffrn_reflns_number 19823
_diffrn_reflns_theta_full 66.00
_diffrn_reflns_theta_max 69.34
_diffrn_reflns_theta_min 3.98
_exptl_absorpt_coefficient_mu 0.681
_exptl_absorpt_correction_T_max 1.000
_exptl_absorpt_correction_T_min 0.922
_exptl_absorpt_correction_type multi-scan
_exptl_crystal_colour colourless
_exptl_crystal_density_diffrn 1.324
_exptl_crystal_description Rectangular
_exptl_crystal_F_000 896
_exptl_crystal_size_max 0.14
_exptl_crystal_size_mid 0.05
_exptl_crystal_size_min 0.05
_refine_diff_density_max 0.214
_refine_diff_density_min -0.180
_refine_diff_density_rms 0.031
_refine_ls_extinction_coef 0.00090(13)
_refine_ls_extinction_expression Fc^*^=kFc[1+0.001xFc^2^\l^3^/sin(2\q)]^-1/4^
_refine_ls_extinction_method SHELXL
_refine_ls_goodness_of_fit_ref 1.053
_refine_ls_hydrogen_treatment refall
_refine_ls_matrix_type full
_refine_ls_number_parameters 390
_refine_ls_number_reflns 3872
_refine_ls_number_restraints 0
_refine_ls_restrained_S_all 1.053
_refine_ls_R_factor_all 0.0316
_refine_ls_R_factor_gt 0.0297
_refine_ls_shift/su_max 0.000
_refine_ls_shift/su_mean 0.000
_refine_ls_structure_factor_coef Fsqd
_refine_ls_weighting_details 'calc w=1/[\s^2^(Fo^2^)+(0.0327P)^2^+0.7410P] where P=(Fo^2^+2Fc^2^)/3'
_refine_ls_weighting_scheme calc
_refine_ls_wR_factor_gt 0.0738
_refine_ls_wR_factor_ref 0.0752
_reflns_number_gt 3640
_reflns_number_total 3872
_reflns_threshold_expression >2sigma(I)
_cod_data_source_file jo400246d_si_003.cif
_cod_data_source_block q10c
_cod_database_code 4028156

loop_
_symmetry_equiv_pos_as_xyz
'x, y, z'
'-x+1/2, y+1/2, -z+1/2'
'-x, -y, -z'
'x-1/2, -y-1/2, z-1/2'

loop_
_atom_site_label
_atom_site_type_symbol
_atom_site_fract_x
_atom_site_fract_y
_atom_site_fract_z
_atom_site_U_iso_or_equiv
_atom_site_adp_type
_atom_site_occupancy
_atom_site_symmetry_multiplicity
_atom_site_calc_flag
N N 0.41513(7) 0.10923(9) 0.30577(5) 0.0203(2) Uani 1 1 d
O1 O 0.49482(7) 0.01122(10) 0.21558(5) 0.0382(2) Uani 1 1 d
O2 O -0.05321(6) 0.19817(8) 0.10043(4) 0.02609(19) Uani 1 1 d
O3 O 0.10593(6) 0.13298(8) 0.03574(4) 0.02730(19) Uani 1 1 d
C1 C 0.41369(9) 0.20901(12) 0.36800(6) 0.0245(2) Uani 1 1 d
H1A H 0.4747(11) 0.2720(14) 0.3695(7) 0.027(3) Uiso 1 1 d
H1B H 0.3448(11) 0.2639(13) 0.3544(7) 0.026(3) Uiso 1 1 d
C2 C 0.41857(9) 0.13294(13) 0.44207(6) 0.0276(3) Uani 1 1 d
H2 H 0.4653(11) 0.1650(15) 0.4869(8) 0.035(4) Uiso 1 1 d
C3 C 0.35644(9) 0.02255(12) 0.44119(6) 0.0257(2) Uani 1 1 d
H3 H 0.3546(11) -0.0351(14) 0.4863(8) 0.032(3) Uiso 1 1 d
C4 C 0.28303(8) -0.01294(10) 0.36823(6) 0.0208(2) Uani 1 1 d
C5 C 0.19055(9) -0.11142(11) 0.36495(6) 0.0228(2) Uani 1 1 d
H5A H 0.1832(10) -0.1555(13) 0.4137(7) 0.024(3) Uiso 1 1 d
H5B H 0.1716(10) -0.1700(13) 0.3193(7) 0.024(3) Uiso 1 1 d
C6 C 0.16311(8) 0.04080(10) 0.35382(6) 0.0188(2) Uani 1 1 d
C7 C 0.14014(8) 0.07960(10) 0.27075(6) 0.0180(2) Uani 1 1 d
C8 C 0.04286(8) 0.12859(10) 0.22706(6) 0.0195(2) Uani 1 1 d
H8 H -0.0186(10) 0.1496(13) 0.2514(7) 0.022(3) Uiso 1 1 d
C9 C 0.03566(8) 0.14747(10) 0.14893(6) 0.0205(2) Uani 1 1 d
C10 C 0.12393(9) 0.11266(10) 0.11330(6) 0.0208(2) Uani 1 1 d
C11 C 0.22017(9) 0.06496(10) 0.15707(6) 0.0199(2) Uani 1 1 d
H11 H 0.2815(10) 0.0426(12) 0.1333(7) 0.021(3) Uiso 1 1 d
C12 C 0.22800(8) 0.05166(10) 0.23624(6) 0.0186(2) Uani 1 1 d
C13 C 0.32658(8) 0.00605(10) 0.29410(6) 0.0195(2) Uani 1 1 d
H13 H 0.3594(10) -0.0801(13) 0.2788(7) 0.020(3) Uiso 1 1 d
C14 C 0.49738(8) 0.09511(11) 0.26762(6) 0.0229(2) Uani 1 1 d
C15 C 0.59612(8) 0.18575(11) 0.28998(6) 0.0216(2) Uani 1 1 d
C16 C 0.60261(9) 0.31113(12) 0.25373(6) 0.0270(2) Uani 1 1 d
H16 H 0.5399(12) 0.3459(14) 0.2169(8) 0.033(3) Uiso 1 1 d
C17 C 0.69793(10) 0.38718(12) 0.26910(7) 0.0286(3) Uani 1 1 d
H17 H 0.7020(12) 0.4748(16) 0.2441(8) 0.038(4) Uiso 1 1 d
C18 C 0.78777(9) 0.33922(12) 0.32035(6) 0.0266(2) Uani 1 1 d
H18 H 0.8546(12) 0.3916(14) 0.3296(8) 0.033(3) Uiso 1 1 d
C19 C 0.78121(9) 0.21507(12) 0.35744(6) 0.0269(2) Uani 1 1 d
H19 H 0.8431(11) 0.1823(14) 0.3930(8) 0.029(3) Uiso 1 1 d
C20 C 0.68558(9) 0.13871(12) 0.34275(6) 0.0255(2) Uani 1 1 d
H20 H 0.6816(11) 0.0512(15) 0.3691(8) 0.032(3) Uiso 1 1 d
C21 C 0.12435(8) 0.12476(11) 0.41348(6) 0.0193(2) Uani 1 1 d
C22 C 0.09886(9) 0.26357(11) 0.40049(6) 0.0229(2) Uani 1 1 d
H22 H 0.1027(10) 0.3046(13) 0.3506(7) 0.027(3) Uiso 1 1 d
C23 C 0.06836(9) 0.34435(12) 0.45742(7) 0.0278(2) Uani 1 1 d
H23 H 0.0511(11) 0.4414(16) 0.4459(8) 0.036(4) Uiso 1 1 d
C24 C 0.06306(9) 0.28919(13) 0.52855(6) 0.0279(3) Uani 1 1 d
H24 H 0.0441(11) 0.3454(14) 0.5696(8) 0.034(3) Uiso 1 1 d
C25 C 0.08760(9) 0.15160(13) 0.54180(6) 0.0282(3) Uani 1 1 d
H25 H 0.0831(11) 0.1113(15) 0.5918(8) 0.037(4) Uiso 1 1 d
C26 C 0.11776(9) 0.07064(12) 0.48518(6) 0.0245(2) Uani 1 1 d
H26 H 0.1348(11) -0.0260(14) 0.4967(7) 0.029(3) Uiso 1 1 d
C27 C -0.14258(10) 0.24127(13) 0.13358(7) 0.0299(3) Uani 1 1 d
H27A H -0.1759(11) 0.1621(15) 0.1561(8) 0.035(4) Uiso 1 1 d
H27B H -0.1953(12) 0.2809(15) 0.0900(8) 0.038(4) Uiso 1 1 d
H27C H -0.1188(12) 0.3110(15) 0.1747(8) 0.036(4) Uiso 1 1 d
C28 C 0.18233(10) 0.07214(13) -0.00423(7) 0.0298(3) Uani 1 1 d
H28A H 0.2558(12) 0.1175(15) 0.0100(8) 0.035(4) Uiso 1 1 d
H28B H 0.1525(12) 0.0877(15) -0.0578(8) 0.037(4) Uiso 1 1 d
H28C H 0.1903(11) -0.0273(16) 0.0071(8) 0.036(4) Uiso 1 1 d

loop_
_atom_site_aniso_label
_atom_site_aniso_U_11
_atom_site_aniso_U_22
_atom_site_aniso_U_33
_atom_site_aniso_U_23
_atom_site_aniso_U_13
_atom_site_aniso_U_12
N 0.0164(4) 0.0214(4) 0.0225(4) -0.0062(3) 0.0021(3) 0.0001(3)
O1 0.0306(5) 0.0443(5) 0.0431(5) -0.0253(4) 0.0159(4) -0.0102(4)
O2 0.0218(4) 0.0322(4) 0.0221(4) 0.0041(3) -0.0010(3) 0.0069(3)
O3 0.0307(4) 0.0327(4) 0.0180(4) 0.0014(3) 0.0034(3) 0.0061(3)
C1 0.0191(5) 0.0250(5) 0.0296(6) -0.0109(4) 0.0053(4) -0.0014(4)
C2 0.0184(5) 0.0400(7) 0.0229(5) -0.0106(5) 0.0000(4) 0.0037(5)
C3 0.0202(5) 0.0351(6) 0.0206(5) 0.0006(5) 0.0006(4) 0.0070(5)
C4 0.0194(5) 0.0194(5) 0.0223(5) 0.0011(4) 0.0008(4) 0.0041(4)
C5 0.0252(6) 0.0181(5) 0.0245(5) 0.0027(4) 0.0028(4) 0.0015(4)
C6 0.0164(5) 0.0181(5) 0.0210(5) 0.0018(4) 0.0010(4) -0.0005(4)
C7 0.0190(5) 0.0142(4) 0.0202(5) -0.0010(4) 0.0018(4) -0.0024(4)
C8 0.0178(5) 0.0180(5) 0.0221(5) 0.0001(4) 0.0026(4) -0.0005(4)
C9 0.0196(5) 0.0175(5) 0.0224(5) 0.0010(4) -0.0011(4) 0.0004(4)
C10 0.0250(5) 0.0177(5) 0.0185(5) -0.0002(4) 0.0016(4) -0.0016(4)
C11 0.0204(5) 0.0171(5) 0.0224(5) -0.0026(4) 0.0042(4) -0.0014(4)
C12 0.0186(5) 0.0145(5) 0.0216(5) -0.0020(4) 0.0010(4) -0.0011(4)
C13 0.0176(5) 0.0179(5) 0.0216(5) -0.0031(4) 0.0006(4) 0.0013(4)
C14 0.0201(5) 0.0244(5) 0.0238(5) -0.0046(4) 0.0029(4) 0.0014(4)
C15 0.0196(5) 0.0249(5) 0.0214(5) -0.0059(4) 0.0065(4) 0.0008(4)
C16 0.0238(6) 0.0298(6) 0.0267(6) 0.0011(5) 0.0032(5) 0.0034(5)
C17 0.0310(6) 0.0271(6) 0.0293(6) 0.0024(5) 0.0100(5) -0.0015(5)
C18 0.0222(6) 0.0314(6) 0.0280(6) -0.0062(5) 0.0095(4) -0.0057(5)
C19 0.0220(6) 0.0314(6) 0.0263(5) -0.0032(5) 0.0016(5) 0.0000(5)
C20 0.0261(6) 0.0239(6) 0.0258(5) -0.0006(4) 0.0033(4) -0.0012(4)
C21 0.0129(5) 0.0226(5) 0.0213(5) 0.0005(4) 0.0009(4) -0.0016(4)
C22 0.0221(5) 0.0237(5) 0.0227(5) 0.0018(4) 0.0040(4) 0.0003(4)
C23 0.0274(6) 0.0247(6) 0.0308(6) -0.0023(5) 0.0044(5) 0.0040(5)
C24 0.0230(6) 0.0353(6) 0.0258(6) -0.0067(5) 0.0052(4) 0.0019(5)
C25 0.0269(6) 0.0367(6) 0.0215(5) 0.0020(5) 0.0054(4) -0.0017(5)
C26 0.0242(6) 0.0248(6) 0.0242(5) 0.0031(4) 0.0035(4) -0.0005(4)
C27 0.0224(6) 0.0354(6) 0.0303(6) 0.0051(5) 0.0013(5) 0.0090(5)
C28 0.0332(7) 0.0359(7) 0.0206(6) -0.0027(5) 0.0059(5) 0.0032(5)

loop_
_atom_type_symbol
_atom_type_description
_atom_type_scat_dispersion_real
_atom_type_scat_dispersion_imag
_atom_type_scat_source
C C 0.0181 0.0091 'International Tables Vol C Tables 4.2.6.8 and 6.1.1.4'
H H 0.0000 0.0000 'International Tables Vol C Tables 4.2.6.8 and 6.1.1.4'
N N 0.0311 0.0180 'International Tables Vol C Tables 4.2.6.8 and 6.1.1.4'
O O 0.0492 0.0322 'International Tables Vol C Tables 4.2.6.8 and 6.1.1.4'

loop_
_geom_angle_atom_site_label_1
_geom_angle_atom_site_label_2
_geom_angle_atom_site_label_3
_geom_angle
C14 N C1 124.49(9)
C14 N C13 119.04(8)
C1 N C13 115.82(8)
C9 O2 C27 117.13(8)
C10 O3 C28 116.45(9)
N C1 C2 109.18(9)
N C1 H1A 108.2(7)
C2 C1 H1A 112.7(8)
N C1 H1B 107.7(7)
C2 C1 H1B 111.2(7)
H1A C1 H1B 107.7(11)
C3 C2 C1 117.67(10)
C3 C2 H2 123.0(9)
C1 C2 H2 119.3(9)
C2 C3 C4 117.68(10)
C2 C3 H3 124.0(8)
C4 C3 H3 118.3(8)
C3 C4 C5 122.02(9)
C3 C4 C13 117.54(9)
C5 C4 C13 116.39(9)
C3 C4 C6 118.76(9)
C5 C4 C6 59.75(7)
C13 C4 C6 107.91(8)
C4 C5 C6 62.35(7)
C4 C5 H5A 116.5(7)
C6 C5 H5A 118.7(7)
C4 C5 H5B 117.8(7)
C6 C5 H5B 116.4(7)
H5A C5 H5B 115.1(10)
C21 C6 C7 122.37(9)
C21 C6 C5 122.41(9)
C7 C6 C5 111.64(9)
C21 C6 C4 119.97(8)
C7 C6 C4 104.06(8)
C5 C6 C4 57.90(7)
C12 C7 C8 120.18(9)
C12 C7 C6 111.60(9)
C8 C7 C6 128.06(9)
C9 C8 C7 118.99(10)
C9 C8 H8 120.8(7)
C7 C8 H8 120.2(7)
O2 C9 C8 124.77(10)
O2 C9 C10 114.60(9)
C8 C9 C10 120.63(9)
O3 C10 C11 124.96(10)
O3 C10 C9 115.08(9)
C11 C10 C9 119.94(9)
C10 C11 C12 118.88(10)
C10 C11 H11 120.5(7)
C12 C11 H11 120.6(7)
C7 C12 C11 121.26(9)
C7 C12 C13 111.72(9)
C11 C12 C13 127.01(9)
N C13 C12 112.79(8)
N C13 C4 109.99(8)
C12 C13 C4 103.99(8)
N C13 H13 105.8(7)
C12 C13 H13 112.8(7)
C4 C13 H13 111.6(7)
O1 C14 N 122.35(10)
O1 C14 C15 119.25(9)
N C14 C15 118.40(9)
C16 C15 C20 119.33(10)
C16 C15 C14 120.61(10)
C20 C15 C14 119.84(10)
C17 C16 C15 120.14(11)
C17 C16 H16 119.7(8)
C15 C16 H16 120.1(8)
C18 C17 C16 120.62(11)
C18 C17 H17 119.4(9)
C16 C17 H17 120.0(9)
C17 C18 C19 119.45(10)
C17 C18 H18 120.1(8)
C19 C18 H18 120.5(8)
C18 C19 C20 120.25(11)
C18 C19 H19 119.4(8)
C20 C19 H19 120.3(8)
C19 C20 C15 120.19(11)
C19 C20 H20 119.8(8)
C15 C20 H20 120.0(8)
C26 C21 C22 117.67(10)
C26 C21 C6 121.75(9)
C22 C21 C6 120.50(9)
C23 C22 C21 120.81(10)
C23 C22 H22 119.6(8)
C21 C22 H22 119.6(8)
C24 C23 C22 120.78(11)
C24 C23 H23 121.0(8)
C22 C23 H23 118.2(8)
C25 C24 C23 118.82(11)
C25 C24 H24 119.5(8)
C23 C24 H24 121.6(8)
C24 C25 C26 120.59(11)
C24 C25 H25 119.4(8)
C26 C25 H25 120.0(8)
C25 C26 C21 121.33(10)
C25 C26 H26 118.3(8)
C21 C26 H26 120.4(8)
O2 C27 H27A 111.2(8)
O2 C27 H27B 104.4(8)
H27A C27 H27B 110.3(11)
O2 C27 H27C 110.8(8)
H27A C27 H27C 108.7(11)
H27B C27 H27C 111.5(12)
O3 C28 H28A 111.1(8)
O3 C28 H28B 104.9(8)
H28A C28 H28B 109.9(11)
O3 C28 H28C 110.9(8)
H28A C28 H28C 109.0(11)
H28B C28 H28C 111.0(12)

loop_
_geom_bond_atom_site_label_1
_geom_bond_atom_site_label_2
_geom_bond_distance
N C14 1.3437(14)
N C1 1.4744(13)
N C13 1.4805(13)
O1 C14 1.2294(13)
O2 C9 1.3627(12)
O2 C27 1.4235(14)
O3 C10 1.3676(12)
O3 C28 1.4245(14)
C1 C2 1.5010(16)
C1 H1A 0.976(14)
C1 H1B 1.004(13)
C2 C3 1.3246(17)
C2 H2 0.947(14)
C3 C4 1.4793(15)
C3 H3 0.982(14)
C4 C5 1.4954(15)
C4 C13 1.5300(14)
C4 C6 1.5638(14)
C5 C6 1.5250(14)
C5 H5A 0.986(13)
C5 H5B 0.982(13)
C6 C21 1.4912(14)
C6 C7 1.4973(14)
C7 C12 1.3846(14)
C7 C8 1.3968(14)
C8 C9 1.3860(14)
C8 H8 0.974(13)
C9 C10 1.4157(15)
C10 C11 1.3832(15)
C11 C12 1.3973(14)
C11 H11 0.969(13)
C12 C13 1.5137(14)
C13 H13 0.995(12)
C14 C15 1.5085(15)
C15 C16 1.3894(16)
C15 C20 1.3932(16)
C16 C17 1.3861(17)
C16 H16 0.980(14)
C17 C18 1.3855(17)
C17 H17 0.967(15)
C18 C19 1.3862(17)
C18 H18 0.966(14)
C19 C20 1.3905(16)
C19 H19 0.956(14)
C20 H20 0.978(14)
C21 C26 1.3954(15)
C21 C22 1.3971(15)
C22 C23 1.3910(16)
C22 H22 0.982(13)
C23 C24 1.3864(17)
C23 H23 0.981(15)
C24 C25 1.3839(17)
C24 H24 0.976(14)
C25 C26 1.3860(16)
C25 H25 0.982(15)
C26 H26 0.977(14)
C27 H27A 0.996(15)
C27 H27B 0.993(15)
C27 H27C 0.999(15)
C28 H28A 1.007(15)
C28 H28B 0.966(15)
C28 H28C 0.990(15)

loop_
_geom_torsion_atom_site_label_1
_geom_torsion_atom_site_label_2
_geom_torsion_atom_site_label_3
_geom_torsion_atom_site_label_4
_geom_torsion
C14 N C1 C2 -112.61(11)
C13 N C1 C2 57.96(11)
N C1 C2 C3 -43.76(13)
C1 C2 C3 C4 -3.05(15)
C2 C3 C4 C5 -164.16(10)
C2 C3 C4 C13 39.29(14)
C2 C3 C4 C6 -93.70(12)
C3 C4 C5 C6 107.00(11)
C13 C4 C5 C6 -96.21(9)
C4 C5 C6 C21 -107.47(10)
C4 C5 C6 C7 93.42(9)
C3 C4 C6 C21 -0.71(14)
C5 C4 C6 C21 111.63(10)
C13 C4 C6 C21 -137.74(9)
C3 C4 C6 C7 140.70(10)
C5 C4 C6 C7 -106.96(9)
C13 C4 C6 C7 3.66(10)
C3 C4 C6 C5 -112.34(11)
C13 C4 C6 C5 110.63(9)
C21 C6 C7 C12 142.06(9)
C5 C6 C7 C12 -58.82(11)
C4 C6 C7 C12 1.83(11)
C21 C6 C7 C8 -42.58(15)
C5 C6 C7 C8 116.54(11)
C4 C6 C7 C8 177.20(10)
C12 C7 C8 C9 0.54(15)
C6 C7 C8 C9 -174.47(10)
C27 O2 C9 C8 3.45(15)
C27 O2 C9 C10 -177.01(9)
C7 C8 C9 O2 -178.04(9)
C7 C8 C9 C10 2.45(15)
C28 O3 C10 C11 14.65(15)
C28 O3 C10 C9 -166.78(10)
O2 C9 C10 O3 -1.05(13)
C8 C9 C10 O3 178.52(9)
O2 C9 C10 C11 177.59(9)
C8 C9 C10 C11 -2.84(15)
O3 C10 C11 C12 178.71(9)
C9 C10 C11 C12 0.21(15)
C8 C7 C12 C11 -3.21(15)
C6 C7 C12 C11 172.57(9)
C8 C7 C12 C13 177.38(9)
C6 C7 C12 C13 -6.84(12)
C10 C11 C12 C7 2.80(15)
C10 C11 C12 C13 -177.89(9)
C14 N C13 C12 -97.35(11)
C1 N C13 C12 91.54(11)
C14 N C13 C4 147.06(9)
C1 N C13 C4 -24.05(12)
C7 C12 C13 N -110.37(10)
C11 C12 C13 N 70.26(13)
C7 C12 C13 C4 8.76(11)
C11 C12 C13 C4 -170.61(10)
C3 C4 C13 N -23.87(12)
C5 C4 C13 N 178.26(8)
C6 C4 C13 N 113.77(9)
C3 C4 C13 C12 -144.89(9)
C5 C4 C13 C12 57.24(11)
C6 C4 C13 C12 -7.26(10)
C1 N C14 O1 -179.37(11)
C13 N C14 O1 10.34(16)
C1 N C14 C15 0.73(15)
C13 N C14 C15 -169.56(9)
O1 C14 C15 C16 88.56(14)
N C14 C15 C16 -91.54(13)
O1 C14 C15 C20 -85.97(14)
N C14 C15 C20 93.93(12)
C20 C15 C16 C17 1.10(16)
C14 C15 C16 C17 -173.46(10)
C15 C16 C17 C18 0.25(17)
C16 C17 C18 C19 -1.11(17)
C17 C18 C19 C20 0.61(17)
C18 C19 C20 C15 0.74(17)
C16 C15 C20 C19 -1.59(16)
C14 C15 C20 C19 173.01(10)
C7 C6 C21 C26 161.17(10)
C5 C6 C21 C26 4.28(15)
C4 C6 C21 C26 -64.59(13)
C7 C6 C21 C22 -22.32(14)
C5 C6 C21 C22 -179.22(9)
C4 C6 C21 C22 111.92(11)
C26 C21 C22 C23 0.18(15)
C6 C21 C22 C23 -176.47(10)
C21 C22 C23 C24 0.33(17)
C22 C23 C24 C25 -0.66(17)
C23 C24 C25 C26 0.50(17)
C24 C25 C26 C21 0.00(17)
C22 C21 C26 C25 -0.34(16)
C6 C21 C26 C25 176.26(10)
